data_4038691
loop_
_publ_author_name
'Rowlands, Gareth J.'
'Severinsen, Rebecca J.'
'Buchanan, Jenna K.'
'Shaffer, Karl J.'
'Jameson, Heather T.'
'Thennakoon, Nishani'
'Leito, Ivo'
'L\~okov, M\"art'
'K\"utt, Agnes'
'Vianello, Robert'
'Despotovi\'c, Ines'
'Radi\'c, Nena'
'Plieger, Paul G.'

_publ_section_title
;
 Synthesis and Basicity Studies of Quinolino[7,8-h]quinoline Derivatives
;
_journal_name_full 'The Journal of Organic Chemistry'
_journal_paper_doi 10.1021/acs.joc.0c01428
_journal_year 2020
_chemical_formula_moiety 'C21 H13 N3 O, H2 O'
_chemical_formula_sum 'C21 H15 N3 O2'
_chemical_formula_weight 341.36
_space_group_crystal_system monoclinic
_space_group_IT_number 9
_space_group_name_Hall 'C -2yc'
_space_group_name_H-M_alt 'C 1 c 1'
_atom_sites_solution_hydrogens mixed
_atom_sites_solution_primary direct
_audit_creation_date 2020-06-08
_audit_creation_method
;
Olex2 1.3
(compiled 2020.02.04 svn.rd84adfe8 for OlexSys, GUI svn.r6032)
;
_cell_angle_alpha 90
_cell_angle_beta 93.510(7)
_cell_angle_gamma 90
_cell_formula_units_Z 4
_cell_length_a 3.83530(10)
_cell_length_b 23.3888(6)
_cell_length_c 16.9879(12)
_cell_measurement_reflns_used 4574
_cell_measurement_temperature 123
_cell_measurement_theta_max 71.7
_cell_measurement_theta_min 7.6
_cell_volume 1521.01(12)
_computing_molecular_graphics 'Olex2 1.3 (Dolomanov et al., 2009)'
_computing_publication_material 'Olex2 1.3 (Dolomanov et al., 2009)'
_computing_structure_refinement 'SHELXL 2018/3 (Sheldrick, 2015)'
_computing_structure_solution 'SHELXS  (Sheldrick, 2008)'
_diffrn_ambient_temperature 123
_diffrn_detector RX
_diffrn_detector_area_resol_mean 10.0000
_diffrn_measured_fraction_theta_full 0.987
_diffrn_measured_fraction_theta_max 0.969
_diffrn_measurement_details
;
scan:
	Number of images: 64
	           Slice: 20.0000 - 180.0000
	     Image width: 2.5000
	        Exp time: 72.0000
	   Rotation axis: Omega
	           Omega: 0.0000
	             Chi: 54.0000
	             Phi: 270.0000
	             XTD: 127.4000
	          2theta: 0.0000
scan:
	Number of images: 71
	           Slice: 20.0000 - 197.5000
	     Image width: 2.5000
	        Exp time: 72.0000
	   Rotation axis: Omega
	           Omega: 0.0000
	             Chi: 0.0000
	             Phi: 270.0000
	             XTD: 127.4000
	          2theta: 0.0000
scan:
	Number of images: 56
	           Slice: 49.0000 - 189.0000
	     Image width: 2.5000
	        Exp time: 72.0000
	   Rotation axis: Omega
	           Omega: 0.0000
	             Chi: 54.0000
	             Phi: 0.0000
	             XTD: 127.4000
	          2theta: 0.0000
scan:
	Number of images: 72
	           Slice: 20.0000 - 200.0000
	     Image width: 2.5000
	        Exp time: 72.0000
	   Rotation axis: Omega
	           Omega: 0.0000
	             Chi: 54.0000
	             Phi: 90.0000
	             XTD: 127.4000
	          2theta: 0.0000
scan:
	Number of images: 68
	           Slice: 21.0000 - 191.0000
	     Image width: 2.5000
	        Exp time: 72.0000
	   Rotation axis: Omega
	           Omega: 0.0000
	             Chi: 54.0000
	             Phi: 180.0000
	             XTD: 127.4000
	          2theta: 0.0000
;
_diffrn_measurement_device
;
Crystal Goniometer
;
_diffrn_measurement_device_type
;
Rigaku RAXIS conversion
;
_diffrn_measurement_method 'profile data from \w-scans'
_diffrn_measurement_specimen_support Loop
_diffrn_radiation_monochromator Confocal
_diffrn_radiation_type CuK\a
_diffrn_radiation_wavelength 1.54187
_diffrn_reflns_av_R_equivalents 0.0317
_diffrn_reflns_av_unetI/netI 0.0317
_diffrn_reflns_Laue_measured_fraction_full 0.987
_diffrn_reflns_Laue_measured_fraction_max 0.969
_diffrn_reflns_limit_h_max 3
_diffrn_reflns_limit_h_min -4
_diffrn_reflns_limit_k_max 28
_diffrn_reflns_limit_k_min -27
_diffrn_reflns_limit_l_max 20
_diffrn_reflns_limit_l_min -20
_diffrn_reflns_number 8314
_diffrn_reflns_point_group_measured_fraction_full 0.867
_diffrn_reflns_point_group_measured_fraction_max 0.835
_diffrn_reflns_theta_full 67.679
_diffrn_reflns_theta_max 72.065
_diffrn_reflns_theta_min 7.576
_diffrn_source 'Rotating Anode'
_diffrn_source_current 40.0
_diffrn_source_power 2.0
_diffrn_source_voltage 50.0
_diffrn_standards_number 0
_exptl_absorpt_coefficient_mu 0.795
_exptl_absorpt_correction_T_max 1.000
_exptl_absorpt_correction_T_min 0.647
_exptl_absorpt_correction_type empirical
_exptl_absorpt_process_details Multi-scan
_exptl_crystal_colour Yellow
_exptl_crystal_density_diffrn 1.491
_exptl_crystal_density_method 'not measured'
_exptl_crystal_description Chip
_exptl_crystal_F_000 712
_exptl_crystal_size_max 0.72
_exptl_crystal_size_mid 0.18
_exptl_crystal_size_min 0.1
_refine_diff_density_max 0.163
_refine_diff_density_min -0.287
_refine_diff_density_rms 0.060
_refine_ls_abs_structure_details
;
 Flack x determined using 975 quotients [(I+)-(I-)]/[(I+)+(I-)]
 (Parsons, Flack and Wagner, Acta Cryst. B69 (2013) 249-259).
;
_refine_ls_abs_structure_Flack -0.09(11)
_refine_ls_extinction_method none
_refine_ls_goodness_of_fit_ref 0.843
_refine_ls_hydrogen_treatment mixed
_refine_ls_matrix_type full
_refine_ls_number_parameters 247
_refine_ls_number_reflns 2512
_refine_ls_number_restraints 2
_refine_ls_restrained_S_all 0.843
_refine_ls_R_factor_all 0.0341
_refine_ls_R_factor_gt 0.0333
_refine_ls_shift/su_max 0.000
_refine_ls_shift/su_mean 0.000
_refine_ls_structure_factor_coef Fsqd
_refine_ls_weighting_details 'w=1/[\s^2^(Fo^2^)+(0.1000P)^2^] where P=(Fo^2^+2Fc^2^)/3'
_refine_ls_weighting_scheme calc
_refine_ls_wR_factor_gt 0.0936
_refine_ls_wR_factor_ref 0.0952
_reflns_Friedel_coverage 0.716
_reflns_Friedel_fraction_full 0.746
_reflns_Friedel_fraction_max 0.700
_reflns_number_gt 2419
_reflns_number_total 2512
_reflns_threshold_expression 'I > 2\s(I)'
_cod_data_source_file jo0c01428_si_002.cif
_cod_data_source_block 28
_cod_database_code 4038691
_shelx_shelxl_version_number 2018/3
_shelx_space_group_comment
;
The symmetry employed for this shelxl refinement is uniquely defined
by the following loop, which should always be used as a source of
symmetry information in preference to the above space-group names.
They are only intended as comments.
;
_shelx_estimated_absorpt_t_max 0.925
_shelx_estimated_absorpt_t_min 0.598
_olex2_refinement_description
;
1. Fixed Uiso
 At 1.2 times of:
  All C(H) groups
2.a Aromatic/amide H refined with riding coordinates:
 C12(H12), C11(H11), C8(H8), C15(H15), C21(H21), C20(H20), C7(H7), C16(H16),
 C5(H5), C4(H4), C2(H2A), C3(H3)
;
_olex2_submission_special_instructions 'No special instructions were received'

loop_
_space_group_symop_operation_xyz
'x, y, z'
'x, -y, z+1/2'
'x+1/2, y+1/2, z'
'x+1/2, -y+1/2, z+1/2'

loop_
_atom_site_label
_atom_site_type_symbol
_atom_site_fract_x
_atom_site_fract_y
_atom_site_fract_z
_atom_site_U_iso_or_equiv
_atom_site_adp_type
_atom_site_occupancy
_atom_site_site_symmetry_order
_atom_site_calc_flag
_atom_site_refinement_flags_posn
_atom_site_refinement_flags_adp
_atom_site_refinement_flags_occupancy
_atom_site_disorder_assembly
_atom_site_disorder_group
C9 C 0.2693(6) 0.18059(9) 0.08552(12) 0.0165(5) Uani 1 1 d . . . . .
C17 C 0.2460(6) -0.01739(10) -0.02042(11) 0.0169(5) Uani 1 1 d . . . . .
C14 C 0.2610(6) 0.08255(9) 0.02846(11) 0.0158(5) Uani 1 1 d . . . . .
C13 C 0.1225(6) 0.06236(10) 0.09853(11) 0.0166(5) Uani 1 1 d . . . . .
C10 C 0.3321(6) 0.14302(9) 0.02185(12) 0.0154(4) Uani 1 1 d . . . . .
N2 N 0.4561(5) 0.05698(8) -0.10162(10) 0.0181(4) Uani 1 1 d . . . . .
N1 N 0.4585(5) 0.16284(8) -0.04651(10) 0.0179(4) Uani 1 1 d . . . . .
C6 C 0.3462(6) 0.23963(9) 0.07624(12) 0.0159(4) Uani 1 1 d . . . . .
O1 O 0.2673(5) -0.11271(7) -0.06897(9) 0.0238(4) Uani 1 1 d . . . . .
C12 C 0.0534(6) 0.10143(10) 0.16018(11) 0.0183(5) Uani 1 1 d . . . . .
H12 H -0.041726 0.087632 0.205518 0.022 Uiso 1 1 calc R U . . .
C11 C 0.1222(6) 0.15786(9) 0.15460(11) 0.0171(5) Uani 1 1 d . . . . .
H11 H 0.073865 0.182184 0.195848 0.021 Uiso 1 1 calc R U . . .
C1 C 0.3059(6) 0.28266(9) 0.14037(12) 0.0166(4) Uani 1 1 d . . . . .
C18 C 0.3221(6) 0.04073(9) -0.03200(12) 0.0157(5) Uani 1 1 d . . . . .
C8 C 0.5158(6) 0.21844(9) -0.05369(12) 0.0194(5) Uani 1 1 d . . . . .
H8 H 0.595822 0.231713 -0.100939 0.023 Uiso 1 1 calc R U . . .
C15 C 0.0442(6) 0.00313(10) 0.10793(12) 0.0190(5) Uani 1 1 d . . . . .
H15 H -0.048718 -0.009378 0.154204 0.023 Uiso 1 1 calc R U . . .
C19 C 0.3192(6) -0.06029(9) -0.08041(13) 0.0190(5) Uani 1 1 d . . . . .
C21 C 0.5184(6) 0.01864(9) -0.15868(12) 0.0205(5) Uani 1 1 d . . . . .
H21 H 0.608445 0.031683 -0.205008 0.025 Uiso 1 1 calc R U . . .
C20 C 0.4548(7) -0.03815(9) -0.15102(13) 0.0216(5) Uani 1 1 d . . . . .
H20 H 0.499625 -0.062923 -0.192012 0.026 Uiso 1 1 calc R U . . .
C7 C 0.4626(6) 0.25829(9) 0.00590(12) 0.0188(5) Uani 1 1 d . . . . .
H7 H 0.505576 0.296923 -0.002088 0.023 Uiso 1 1 calc R U . . .
C16 C 0.1037(6) -0.03516(9) 0.05012(12) 0.0188(5) Uani 1 1 d . . . . .
H16 H 0.049971 -0.073525 0.057171 0.023 Uiso 1 1 calc R U . . .
C5 C 0.1416(6) 0.33480(9) 0.12268(13) 0.0181(5) Uani 1 1 d . . . . .
H5 H 0.047234 0.342350 0.072015 0.022 Uiso 1 1 calc R U . . .
C4 C 0.1221(6) 0.37502(10) 0.18205(13) 0.0208(5) Uani 1 1 d . . . . .
H4 H 0.005314 0.409032 0.169899 0.025 Uiso 1 1 calc R U . . .
N3 N 0.2608(6) 0.36820(8) 0.25612(11) 0.0217(4) Uani 1 1 d . . . . .
C2 C 0.4472(6) 0.27447(9) 0.21697(11) 0.0187(5) Uani 1 1 d . . . . .
H2A H 0.556612 0.240240 0.231439 0.022 Uiso 1 1 calc R U . . .
C3 C 0.4220(7) 0.31840(9) 0.27143(12) 0.0201(5) Uani 1 1 d . . . . .
H3 H 0.524085 0.312764 0.321909 0.024 Uiso 1 1 calc R U . . .
O2 O 0.7602(6) 0.17150(7) 0.33427(11) 0.0306(4) Uani 1 1 d . . . . .
H2 H 0.514(9) 0.0958(13) -0.1035(16) 0.029(8) Uiso 1 1 d . . . . .
H2B H 0.575(12) 0.1609(15) 0.363(2) 0.051(10) Uiso 1 1 d . . . . .
H2C H 0.949(11) 0.1513(15) 0.360(2) 0.050(10) Uiso 1 1 d . . . . .

loop_
_atom_site_aniso_label
_atom_site_aniso_U_11
_atom_site_aniso_U_22
_atom_site_aniso_U_33
_atom_site_aniso_U_23
_atom_site_aniso_U_13
_atom_site_aniso_U_12
C9 0.0141(12) 0.0164(11) 0.0188(10) 0.0017(8) -0.0006(8) 0.0008(9)
C17 0.0156(12) 0.0161(11) 0.0185(10) 0.0005(8) -0.0019(8) 0.0002(8)
C14 0.0142(12) 0.0144(11) 0.0186(10) 0.0025(8) -0.0010(8) 0.0005(9)
C13 0.0142(11) 0.0178(11) 0.0173(10) 0.0020(7) -0.0018(8) -0.0009(8)
C10 0.0135(12) 0.0172(11) 0.0153(9) 0.0016(8) -0.0012(8) 0.0001(9)
N2 0.0217(12) 0.0156(9) 0.0173(8) 0.0003(6) 0.0030(7) 0.0003(7)
N1 0.0219(11) 0.0154(9) 0.0164(9) 0.0011(7) 0.0021(7) 0.0002(8)
C6 0.0138(11) 0.0172(10) 0.0166(10) -0.0008(7) -0.0007(8) 0.0003(8)
O1 0.0310(10) 0.0157(8) 0.0248(8) 0.0000(6) 0.0033(7) -0.0028(7)
C12 0.0174(12) 0.0222(11) 0.0157(10) 0.0042(8) 0.0039(8) -0.0004(9)
C11 0.0168(12) 0.0195(11) 0.0152(10) -0.0008(7) 0.0021(8) 0.0022(9)
C1 0.0153(11) 0.0160(10) 0.0185(10) 0.0002(8) 0.0025(8) -0.0025(8)
C18 0.0137(12) 0.0153(10) 0.0178(10) 0.0020(7) -0.0021(8) 0.0001(9)
C8 0.0242(13) 0.0179(11) 0.0162(10) 0.0007(8) 0.0029(8) -0.0008(9)
C15 0.0178(13) 0.0196(11) 0.0200(10) 0.0047(8) 0.0033(8) -0.0021(9)
C19 0.0165(12) 0.0170(11) 0.0230(11) -0.0016(8) -0.0018(9) -0.0018(9)
C21 0.0263(13) 0.0201(11) 0.0152(10) 0.0004(8) 0.0008(8) -0.0011(10)
C20 0.0280(13) 0.0180(11) 0.0189(11) -0.0025(8) 0.0016(9) 0.0014(10)
C7 0.0213(12) 0.0156(10) 0.0192(10) 0.0010(8) -0.0003(8) -0.0004(9)
C16 0.0185(12) 0.0140(10) 0.0235(11) 0.0033(8) -0.0013(8) -0.0039(9)
C5 0.0195(12) 0.0171(10) 0.0177(10) 0.0017(7) 0.0011(8) -0.0017(9)
C4 0.0205(12) 0.0170(10) 0.0248(11) 0.0017(8) 0.0011(9) 0.0008(9)
N3 0.0232(11) 0.0204(10) 0.0215(9) -0.0043(7) 0.0017(7) -0.0006(8)
C2 0.0184(11) 0.0187(10) 0.0189(10) 0.0018(8) 0.0018(8) 0.0005(9)
C3 0.0191(12) 0.0255(11) 0.0156(10) -0.0007(8) 0.0012(8) -0.0010(9)
O2 0.0357(12) 0.0274(9) 0.0284(9) 0.0073(7) -0.0013(8) -0.0005(8)

loop_
_atom_type_symbol
_atom_type_description
_atom_type_scat_dispersion_real
_atom_type_scat_dispersion_imag
_atom_type_scat_source
C C 0.0181 0.0091 'International Tables Vol C Tables 4.2.6.8 and 6.1.1.4'
H H 0.0000 0.0000 'International Tables Vol C Tables 4.2.6.8 and 6.1.1.4'
N N 0.0311 0.0180 'International Tables Vol C Tables 4.2.6.8 and 6.1.1.4'
O O 0.0492 0.0322 'International Tables Vol C Tables 4.2.6.8 and 6.1.1.4'

loop_
_geom_angle_atom_site_label_1
_geom_angle_atom_site_label_2
_geom_angle_atom_site_label_3
_geom_angle
_geom_angle_site_symmetry_1
_geom_angle_site_symmetry_3
_geom_angle_publ_flag
C10 C9 C11 119.03(18) . . ?
C6 C9 C10 117.94(18) . . ?
C6 C9 C11 123.00(19) . . ?
C18 C17 C19 120.85(19) . . ?
C18 C17 C16 119.90(19) . . ?
C16 C17 C19 119.25(19) . . ?
C13 C14 C10 118.32(18) . . ?
C13 C14 C18 117.19(18) . . ?
C10 C14 C18 124.49(18) . . ?
C14 C13 C12 120.01(19) . . ?
C14 C13 C15 120.69(19) . . ?
C12 C13 C15 119.29(18) . . ?
C9 C10 C14 120.18(17) . . ?
N1 C10 C9 121.39(18) . . ?
N1 C10 C14 118.43(17) . . ?
C18 N2 H2 113.6(17) . . ?
C21 N2 C18 121.76(18) . . ?
C21 N2 H2 124.5(18) . . ?
C8 N1 C10 118.71(18) . . ?
C9 C6 C1 122.69(18) . . ?
C7 C6 C9 119.07(19) . . ?
C7 C6 C1 118.24(19) . . ?
C13 C12 H12 119.0 . . ?
C11 C12 C13 121.91(18) . . ?
C11 C12 H12 119.0 . . ?
C9 C11 H11 119.7 . . ?
C12 C11 C9 120.51(19) . . ?
C12 C11 H11 119.7 . . ?
C5 C1 C6 119.69(19) . . ?
C2 C1 C6 122.39(19) . . ?
C2 C1 C5 117.77(19) . . ?
C17 C18 C14 120.64(19) . . ?
N2 C18 C17 118.70(19) . . ?
N2 C18 C14 120.66(19) . . ?
N1 C8 H8 118.2 . . ?
N1 C8 C7 123.64(19) . . ?
C7 C8 H8 118.2 . . ?
C13 C15 H15 119.6 . . ?
C16 C15 C13 120.84(19) . . ?
C16 C15 H15 119.6 . . ?
O1 C19 C17 121.3(2) . . ?
O1 C19 C20 123.4(2) . . ?
C20 C19 C17 115.36(18) . . ?
N2 C21 H21 118.7 . . ?
N2 C21 C20 122.6(2) . . ?
C20 C21 H21 118.7 . . ?
C19 C20 H20 119.7 . . ?
C21 C20 C19 120.67(19) . . ?
C21 C20 H20 119.7 . . ?
C6 C7 C8 119.18(19) . . ?
C6 C7 H7 120.4 . . ?
C8 C7 H7 120.4 . . ?
C17 C16 H16 119.6 . . ?
C15 C16 C17 120.73(19) . . ?
C15 C16 H16 119.6 . . ?
C1 C5 H5 120.6 . . ?
C4 C5 C1 118.7(2) . . ?
C4 C5 H5 120.6 . . ?
C5 C4 H4 117.8 . . ?
N3 C4 C5 124.4(2) . . ?
N3 C4 H4 117.8 . . ?
C3 N3 C4 115.90(18) . . ?
C1 C2 H2A 120.6 . . ?
C3 C2 C1 118.8(2) . . ?
C3 C2 H2A 120.6 . . ?
N3 C3 C2 124.4(2) . . ?
N3 C3 H3 117.8 . . ?
C2 C3 H3 117.8 . . ?
H2B O2 H2C 102(3) . . ?

loop_
_geom_bond_atom_site_label_1
_geom_bond_atom_site_label_2
_geom_bond_distance
_geom_bond_site_symmetry_2
_geom_bond_publ_flag
C9 C10 1.425(3) . ?
C9 C6 1.423(3) . ?
C9 C11 1.435(3) . ?
C17 C18 1.407(3) . ?
C17 C19 1.469(3) . ?
C17 C16 1.409(3) . ?
C14 C13 1.414(3) . ?
C14 C10 1.446(3) . ?
C14 C18 1.448(3) . ?
C13 C12 1.427(3) . ?
C13 C15 1.428(3) . ?
C10 N1 1.367(3) . ?
N2 C18 1.372(3) . ?
N2 C21 1.352(3) . ?
N2 H2 0.94(3) . ?
N1 C8 1.326(3) . ?
C6 C1 1.498(3) . ?
C6 C7 1.372(3) . ?
O1 C19 1.259(3) . ?
C12 H12 0.9300 . ?
C12 C11 1.350(3) . ?
C11 H11 0.9300 . ?
C1 C5 1.397(3) . ?
C1 C2 1.392(3) . ?
C8 H8 0.9300 . ?
C8 C7 1.400(3) . ?
C15 H15 0.9300 . ?
C15 C16 1.359(3) . ?
C19 C20 1.433(3) . ?
C21 H21 0.9300 . ?
C21 C20 1.358(3) . ?
C20 H20 0.9300 . ?
C7 H7 0.9300 . ?
C16 H16 0.9300 . ?
C5 H5 0.9300 . ?
C5 C4 1.384(3) . ?
C4 H4 0.9300 . ?
C4 N3 1.345(3) . ?
N3 C3 1.337(3) . ?
C2 H2A 0.9300 . ?
C2 C3 1.390(3) . ?
C3 H3 0.9300 . ?
O2 H2B 0.92(5) . ?
O2 H2C 0.95(4) . ?

loop_
_geom_torsion_atom_site_label_1
_geom_torsion_atom_site_label_2
_geom_torsion_atom_site_label_3
_geom_torsion_atom_site_label_4
_geom_torsion
_geom_torsion_site_symmetry_1
_geom_torsion_site_symmetry_2
_geom_torsion_site_symmetry_3
_geom_torsion_site_symmetry_4
_geom_torsion_publ_flag
C9 C10 N1 C8 -1.5(3) . . . . ?
C9 C6 C1 C5 -134.2(2) . . . . ?
C9 C6 C1 C2 50.2(3) . . . . ?
C9 C6 C7 C8 -2.5(3) . . . . ?
C17 C19 C20 C21 2.0(3) . . . . ?
C14 C13 C12 C11 -1.2(3) . . . . ?
C14 C13 C15 C16 0.6(3) . . . . ?
C14 C10 N1 C8 178.3(2) . . . . ?
C13 C14 C10 C9 1.2(3) . . . . ?
C13 C14 C10 N1 -178.5(2) . . . . ?
C13 C14 C18 C17 -0.1(3) . . . . ?
C13 C14 C18 N2 -179.97(19) . . . . ?
C13 C12 C11 C9 -0.1(4) . . . . ?
C13 C15 C16 C17 0.3(3) . . . . ?
C10 C9 C6 C1 -177.2(2) . . . . ?
C10 C9 C6 C7 2.7(3) . . . . ?
C10 C9 C11 C12 1.9(3) . . . . ?
C10 C14 C13 C12 0.6(3) . . . . ?
C10 C14 C13 C15 179.4(2) . . . . ?
C10 C14 C18 C17 179.8(2) . . . . ?
C10 C14 C18 N2 0.0(3) . . . . ?
C10 N1 C8 C7 1.7(4) . . . . ?
N2 C21 C20 C19 -0.6(4) . . . . ?
N1 C8 C7 C6 0.3(4) . . . . ?
C6 C9 C10 C14 179.52(19) . . . . ?
C6 C9 C10 N1 -0.7(3) . . . . ?
C6 C9 C11 C12 179.8(2) . . . . ?
C6 C1 C5 C4 -176.9(2) . . . . ?
C6 C1 C2 C3 175.0(2) . . . . ?
O1 C19 C20 C21 -177.3(2) . . . . ?
C12 C13 C15 C16 179.4(2) . . . . ?
C11 C9 C10 C14 -2.5(3) . . . . ?
C11 C9 C10 N1 177.3(2) . . . . ?
C11 C9 C6 C1 4.8(3) . . . . ?
C11 C9 C6 C7 -175.3(2) . . . . ?
C1 C6 C7 C8 177.41(19) . . . . ?
C1 C5 C4 N3 2.1(3) . . . . ?
C1 C2 C3 N3 2.0(4) . . . . ?
C18 C17 C19 O1 176.6(2) . . . . ?
C18 C17 C19 C20 -2.8(3) . . . . ?
C18 C17 C16 C15 -1.1(3) . . . . ?
C18 C14 C13 C12 -179.5(2) . . . . ?
C18 C14 C13 C15 -0.6(3) . . . . ?
C18 C14 C10 C9 -178.72(19) . . . . ?
C18 C14 C10 N1 1.5(3) . . . . ?
C18 N2 C21 C20 -0.3(4) . . . . ?
C15 C13 C12 C11 180.0(2) . . . . ?
C19 C17 C18 C14 -177.79(18) . . . . ?
C19 C17 C18 N2 2.0(3) . . . . ?
C19 C17 C16 C15 177.7(2) . . . . ?
C21 N2 C18 C17 -0.5(3) . . . . ?
C21 N2 C18 C14 179.4(2) . . . . ?
C7 C6 C1 C5 45.9(3) . . . . ?
C7 C6 C1 C2 -129.7(2) . . . . ?
C16 C17 C18 C14 1.0(3) . . . . ?
C16 C17 C18 N2 -179.16(19) . . . . ?
C16 C17 C19 O1 -2.2(3) . . . . ?
C16 C17 C19 C20 178.4(2) . . . . ?
C5 C1 C2 C3 -0.7(3) . . . . ?
C5 C4 N3 C3 -0.9(3) . . . . ?
C4 N3 C3 C2 -1.1(3) . . . . ?
C2 C1 C5 C4 -1.1(3) . . . . ?
